data_4300506
loop_
_publ_author_name
'Diaz, Pilar'
'Benet-Buchholz, Jordi'
'Vilar, Ramon'
'White, Andrew J.P.'

_publ_section_title
;
Anion influence on the structures of a series of copper(II)
 metal-organic frameworks
;
_journal_name_full 'Inorganic Chemistry'
_journal_paper_doi 10.1021/ic051457i
_journal_year 2006
_chemical_formula_sum 'C26 H36 Cu N8 O10 S'
_chemical_formula_weight 716.23
_space_group_IT_number 15
_symmetry_cell_setting monoclinic
_symmetry_space_group_name_Hall '-C 2yc'
_symmetry_space_group_name_H-M 'C 1 2/c 1'
_cell_angle_alpha 90.00
_cell_angle_beta 105.693(5)
_cell_angle_gamma 90.00
_cell_formula_units_Z 12
_cell_length_a 13.6925(7)
_cell_length_b 47.613(2)
_cell_length_c 14.3110(9)
_cell_measurement_temperature 173(2)
_cell_volume 8982.2(8)
_diffrn_ambient_temperature 173(2)
_exptl_crystal_density_diffrn 1.589
_cod_depositor_comments
;
The following automatic conversions were performed:
'_symmetry_cell_setting' value 'Monoclinic' changed to 'monoclinic'
according to '/home/saulius/struct/CIF-dictionaries/cif_core.dic'
dictionary named 'cif_core.dic' version 2.4.1 from 2010-06-29.

Automatic conversion script
Id: cif_fix_enum 1527 2010-12-29 10:47:43Z saulius 
;
_cod_original_sg_symbol_H-M 'C 2/c'
_cod_database_code 4300506

loop_
_symmetry_equiv_pos_as_xyz
'x, y, z'
'-x, y, -z+1/2'
'x+1/2, y+1/2, z'
'-x+1/2, y+1/2, -z+1/2'
'-x, -y, -z'
'x, -y, z-1/2'
'-x+1/2, -y+1/2, -z'
'x+1/2, -y+1/2, z-1/2'

loop_
_atom_site_label
_atom_site_type_symbol
_atom_site_fract_x
_atom_site_fract_y
_atom_site_fract_z
_atom_site_U_iso_or_equiv
_atom_site_adp_type
_atom_site_occupancy
_atom_site_symmetry_multiplicity
_atom_site_calc_flag
_atom_site_refinement_flags
_atom_site_disorder_assembly
_atom_site_disorder_group
Cu1 Cu 0.75038(4) 0.083232(13) 0.49983(4) 0.0711(3) Uani 1 1 d . . .
O1A O 0.6733(2) 0.12550(5) 0.57920(19) 0.0474(6) Uani 1 1 d D . .
H1AB H 0.701(3) 0.1428(4) 0.585(3) 0.077(15) Uiso 1 1 d D . .
H1AA H 0.625(3) 0.1270(11) 0.611(3) 0.094(18) Uiso 1 1 d D . .
O1B O 0.8271(2) 0.04100(5) 0.4208(2) 0.0484(6) Uani 1 1 d D . .
H1BA H 0.800(3) 0.0238(4) 0.422(3) 0.056(12) Uiso 1 1 d D . .
H1BB H 0.872(4) 0.0417(16) 0.386(4) 0.18(3) Uiso 1 1 d D . .
N1A N 0.7930(2) 0.06543(7) 0.6346(3) 0.0565(9) Uani 1 1 d . . .
C2A C 0.7868(3) 0.07843(10) 0.7165(4) 0.0653(12) Uani 1 1 d . . .
H2AA H 0.7545 0.0962 0.7107 0.078 Uiso 1 1 calc R . .
C3A C 0.8243(3) 0.06750(8) 0.8070(3) 0.0570(11) Uani 1 1 d . . .
H3AA H 0.8169 0.0774 0.8623 0.068 Uiso 1 1 calc R . .
C4A C 0.8735(3) 0.04159(8) 0.8177(3) 0.0493(9) Uani 1 1 d . . .
C5A C 0.8758(3) 0.02688(7) 0.7343(3) 0.0464(9) Uani 1 1 d . . .
H5AA H 0.9044 0.0086 0.7382 0.056 Uiso 1 1 calc R . .
C6A C 0.8349(3) 0.03972(9) 0.6452(3) 0.0519(10) Uani 1 1 d . . .
H6AA H 0.8367 0.0297 0.5883 0.062 Uiso 1 1 calc R . .
C7A C 0.9254(3) 0.02977(9) 0.9158(3) 0.0541(10) Uani 1 1 d . . .
H7AA H 0.9255 0.0090 0.9111 0.065 Uiso 1 1 calc R . .
H7AB H 0.9970 0.0361 0.9343 0.065 Uiso 1 1 calc R . .
N8A N 0.8792(2) 0.03775(7) 0.9920(2) 0.0506(8) Uani 1 1 d D . .
H8A H 0.916(3) 0.0477(9) 1.043(2) 0.089(16) Uiso 1 1 d D . .
C9A C 0.7892(3) 0.02662(8) 0.9944(3) 0.0507(10) Uani 1 1 d . . .
O9A O 0.73990(18) 0.01072(5) 0.92915(19) 0.0540(7) Uani 1 1 d . . .
N10A N 0.7554(2) 0.03410(7) 1.0720(3) 0.0531(8) Uani 1 1 d D . .
H10A H 0.794(3) 0.0460(7) 1.116(2) 0.065(13) Uiso 1 1 d D . .
C11A C 0.6705(3) 0.01901(9) 1.0936(3) 0.0650(12) Uani 1 1 d . . .
H11A H 0.6884 0.0148 1.1640 0.078 Uiso 1 1 calc R . .
H11B H 0.6611 0.0009 1.0585 0.078 Uiso 1 1 calc R . .
C12A C 0.5709(3) 0.03491(7) 1.0664(3) 0.0516(10) Uani 1 1 d . . .
C13A C 0.5422(3) 0.05344(8) 0.9893(3) 0.0576(11) Uani 1 1 d . . .
H13A H 0.5862 0.0573 0.9497 0.069 Uiso 1 1 calc R . .
C14A C 0.4476(3) 0.06645(9) 0.9708(3) 0.0623(12) Uani 1 1 d . . .
H14A H 0.4276 0.0787 0.9166 0.075 Uiso 1 1 calc R . .
N15A N 0.3833(2) 0.06245(7) 1.0258(3) 0.0560(9) Uani 1 1 d . . .
C16A C 0.4122(3) 0.04422(9) 1.1009(3) 0.0633(12) Uani 1 1 d . . .
H16A H 0.3677 0.0411 1.1406 0.076 Uiso 1 1 calc R . .
C17A C 0.5028(3) 0.03004(9) 1.1222(3) 0.0592(11) Uani 1 1 d . . .
H17A H 0.5192 0.0170 1.1745 0.071 Uiso 1 1 calc R . .
N1B N 0.7071(2) 0.10118(7) 0.3653(2) 0.0568(9) Uani 1 1 d . . .
C2B C 0.7134(3) 0.08796(9) 0.2839(4) 0.0608(12) Uani 1 1 d . . .
H2BA H 0.7458 0.0702 0.2893 0.073 Uiso 1 1 calc R . .
C3B C 0.6740(3) 0.09958(8) 0.1920(3) 0.0546(10) Uani 1 1 d . . .
H3BA H 0.6798 0.0898 0.1359 0.066 Uiso 1 1 calc R . .
C4B C 0.6266(2) 0.12545(7) 0.1830(3) 0.0423(9) Uani 1 1 d . . .
C5B C 0.6233(3) 0.13922(8) 0.2659(3) 0.0456(9) Uani 1 1 d . . .
H5BA H 0.5925 0.1572 0.2622 0.055 Uiso 1 1 calc R . .
C6B C 0.6651(3) 0.12678(8) 0.3553(3) 0.0487(9) Uani 1 1 d . . .
H6BA H 0.6639 0.1369 0.4122 0.058 Uiso 1 1 calc R . .
C7B C 0.5731(3) 0.13703(7) 0.0834(2) 0.0448(9) Uani 1 1 d . . .
H7BA H 0.5021 0.1303 0.0651 0.054 Uiso 1 1 calc R . .
H7BB H 0.5715 0.1578 0.0875 0.054 Uiso 1 1 calc R . .
N8B N 0.6199(2) 0.12925(7) 0.0076(2) 0.0467(8) Uani 1 1 d D . .
H8B H 0.581(3) 0.1222(10) -0.0486(19) 0.092(17) Uiso 1 1 d D . .
C9B C 0.7099(3) 0.14033(7) 0.0049(3) 0.0424(8) Uani 1 1 d . . .
O9B O 0.76007(17) 0.15597(5) 0.07153(18) 0.0496(6) Uani 1 1 d . . .
N10B N 0.7444(2) 0.13288(7) -0.0712(2) 0.0496(8) Uani 1 1 d D . .
H10B H 0.714(3) 0.1201(7) -0.116(2) 0.069(14) Uiso 1 1 d D . .
C11B C 0.8272(3) 0.14774(8) -0.0939(3) 0.0501(9) Uani 1 1 d . . .
H11C H 0.8366 0.1659 -0.0591 0.060 Uiso 1 1 calc R . .
H11D H 0.8082 0.1518 -0.1643 0.060 Uiso 1 1 calc R . .
C12B C 0.9277(3) 0.13207(8) -0.0677(3) 0.0490(9) Uani 1 1 d . . .
C13B C 0.9552(3) 0.11382(8) 0.0097(3) 0.0542(10) Uani 1 1 d . . .
H13B H 0.9112 0.1103 0.0496 0.065 Uiso 1 1 calc R . .
C14B C 1.0498(3) 0.10062(8) 0.0277(3) 0.0564(11) Uani 1 1 d . . .
H14B H 1.0693 0.0884 0.0820 0.068 Uiso 1 1 calc R . .
N15B N 1.1143(2) 0.10413(8) -0.0260(3) 0.0586(9) Uani 1 1 d . . .
C16B C 1.0867(3) 0.12210(10) -0.1015(3) 0.0632(12) Uani 1 1 d . . .
H16B H 1.1310 0.1248 -0.1415 0.076 Uiso 1 1 calc R . .
C17B C 0.9952(3) 0.13683(8) -0.1226(3) 0.0503(10) Uani 1 1 d . . .
H17B H 0.9794 0.1500 -0.1743 0.060 Uiso 1 1 calc R . .
Cu2 Cu 0.2500 0.2500 0.5000 0.0405(3) Uani 1 2 d S . .
O1C O 0.17368(18) 0.29200(5) 0.57893(15) 0.0370(6) Uani 1 1 d D . .
H1CB H 0.199(2) 0.3096(3) 0.583(2) 0.027(8) Uiso 1 1 d D . .
H1CA H 0.130(3) 0.2962(10) 0.614(3) 0.092(17) Uiso 1 1 d D . .
N1C N 0.29327(19) 0.23213(6) 0.63495(15) 0.0324(6) Uani 1 1 d . . .
C2C C 0.2865(3) 0.24530(7) 0.7157(2) 0.0362(8) Uani 1 1 d . . .
H2CA H 0.2540 0.2631 0.7097 0.043 Uiso 1 1 calc R . .
C3C C 0.3248(2) 0.23407(7) 0.80733(19) 0.0312(7) Uani 1 1 d . . .
H3CA H 0.3176 0.2439 0.8628 0.037 Uiso 1 1 calc R . .
C4C C 0.3741(2) 0.20822(6) 0.81763(18) 0.0279(7) Uani 1 1 d . . .
C5C C 0.3764(2) 0.19405(7) 0.73371(19) 0.0324(7) Uani 1 1 d . . .
H5CA H 0.4063 0.1759 0.7374 0.039 Uiso 1 1 calc R . .
C6C C 0.3348(2) 0.20649(7) 0.6445(2) 0.0337(8) Uani 1 1 d . . .
H6CA H 0.3357 0.1964 0.5875 0.040 Uiso 1 1 calc R . .
C7C C 0.4263(2) 0.19628(7) 0.91688(18) 0.0300(7) Uani 1 1 d . . .
H7CA H 0.4264 0.1755 0.9124 0.036 Uiso 1 1 calc R . .
H7CB H 0.4978 0.2026 0.9358 0.036 Uiso 1 1 calc R . .
N8C N 0.3792(2) 0.20434(6) 0.99200(16) 0.0345(7) Uani 1 1 d D . .
H8C H 0.423(2) 0.2116(7) 1.0449(15) 0.048(10) Uiso 1 1 d D . .
C9C C 0.2888(2) 0.19312(6) 0.99427(18) 0.0283(7) Uani 1 1 d . . .
O9C O 0.23972(16) 0.17765(5) 0.92858(14) 0.0351(5) Uani 1 1 d . . .
N10C N 0.2562(2) 0.20052(6) 1.07188(17) 0.0366(7) Uani 1 1 d D . .
H10C H 0.2962(19) 0.2101(6) 1.1221(14) 0.027(8) Uiso 1 1 d D . .
C11C C 0.1718(2) 0.18568(7) 1.0934(2) 0.0386(8) Uani 1 1 d . . .
H11E H 0.1903 0.1813 1.1637 0.046 Uiso 1 1 calc R . .
H11F H 0.1623 0.1676 1.0580 0.046 Uiso 1 1 calc R . .
C12C C 0.0717(2) 0.20124(7) 1.06763(19) 0.0297(7) Uani 1 1 d . . .
C13C C 0.0420(2) 0.21982(7) 0.98975(19) 0.0321(7) Uani 1 1 d . . .
H13C H 0.0858 0.2236 0.9500 0.039 Uiso 1 1 calc R . .
C14C C -0.0522(2) 0.23280(7) 0.97071(19) 0.0332(8) Uani 1 1 d . . .
H14C H -0.0730 0.2447 0.9155 0.040 Uiso 1 1 calc R . .
N15C N -0.11417(19) 0.22926(5) 1.02669(15) 0.0301(6) Uani 1 1 d . . .
C16C C -0.0868(2) 0.21128(7) 1.1013(2) 0.0328(7) Uani 1 1 d . . .
H16C H -0.1314 0.2084 1.1410 0.039 Uiso 1 1 calc R . .
C17C C 0.0040(3) 0.19685(7) 1.1224(2) 0.0373(8) Uani 1 1 d . . .
H17C H 0.0200 0.1839 1.1747 0.045 Uiso 1 1 calc R . .
S10 S 0.5000 0.22136(2) 0.2500 0.0260(3) Uani 1 2 d S . .
O11 O 0.58510(19) 0.23856(6) 0.30443(18) 0.0558(7) Uani 1 1 d . . .
O12 O 0.4676(2) 0.20320(6) 0.31906(16) 0.0517(7) Uani 1 1 d . . .
S20 S 0.0000 0.05496(3) 0.2500 0.0509(4) Uani 1 2 d S . .
O21 O 0.0844(3) 0.07215(7) 0.3041(3) 0.0929(11) Uani 1 1 d . . .
O22 O -0.0334(2) 0.03631(6) 0.3183(2) 0.0703(9) Uani 1 1 d . . .
S30 S 0.5000 0.11203(3) 0.7500 0.0393(3) Uani 1 2 d S . .
O31 O 0.4163(2) 0.09446(6) 0.6965(2) 0.0683(9) Uani 1 1 d . . .
O32 O 0.5312(2) 0.13002(6) 0.6806(2) 0.0643(8) Uani 1 1 d . . .
O40 O 0.8986(3) 0.13869(12) 0.2503(2) 0.1221(17) Uani 1 1 d . . .
O50 O 0.0894(6) 0.2021(2) 0.7575(4) 0.050(3) Uani 0.510(18) 1 d PU . .
O50' O 0.1147(5) 0.1865(3) 0.7413(4) 0.054(3) Uani 0.490(18) 1 d PU . .
O60 O 0.3863(6) 0.0213(3) 0.7584(5) 0.079(3) Uani 0.555(18) 1 d PU . .
O60' O 0.4135(6) 0.0361(2) 0.7381(6) 0.059(3) Uani 0.445(18) 1 d PU . .

loop_
_atom_site_aniso_label
_atom_site_aniso_U_11
_atom_site_aniso_U_22
_atom_site_aniso_U_33
_atom_site_aniso_U_23
_atom_site_aniso_U_13
_atom_site_aniso_U_12
Cu1 0.0280(4) 0.0725(5) 0.0931(5) 0.0462(4) -0.0173(3) -0.0204(3)
O1A 0.0337(15) 0.0354(17) 0.0708(16) 0.0033(12) 0.0102(12) 0.0001(12)
O1B 0.0325(15) 0.0318(16) 0.0737(16) 0.0086(12) 0.0018(12) -0.0048(12)
N1A 0.0208(16) 0.044(2) 0.090(2) 0.0277(18) -0.0105(15) -0.0062(14)
C2A 0.036(2) 0.054(3) 0.098(3) 0.024(2) 0.003(2) 0.012(2)
C3A 0.046(2) 0.034(2) 0.083(3) 0.0041(19) 0.004(2) -0.0030(19)
C4A 0.0231(19) 0.041(2) 0.072(2) 0.0077(18) -0.0075(15) -0.0027(17)
C5A 0.0246(19) 0.028(2) 0.075(2) 0.0069(17) -0.0065(15) -0.0003(15)
C6A 0.0226(19) 0.056(3) 0.065(2) 0.0113(18) -0.0091(15) -0.0140(18)
C7A 0.0204(19) 0.065(3) 0.065(2) 0.0045(19) -0.0088(15) 0.0002(18)
N8A 0.0243(17) 0.045(2) 0.072(2) -0.0048(16) -0.0059(14) 0.0015(14)
C9A 0.028(2) 0.032(2) 0.082(3) 0.0004(18) -0.0009(18) 0.0117(17)
O9A 0.0319(15) 0.0336(16) 0.0838(17) -0.0088(13) -0.0058(12) 0.0031(12)
N10A 0.0244(17) 0.039(2) 0.088(2) -0.0162(17) 0.0025(15) -0.0012(14)
C11A 0.031(2) 0.063(3) 0.098(3) -0.002(2) 0.012(2) 0.003(2)
C12A 0.0148(18) 0.023(2) 0.106(3) -0.0098(19) -0.0030(18) 0.0099(14)
C13A 0.032(2) 0.033(2) 0.102(3) 0.002(2) 0.006(2) 0.0090(18)
C14A 0.030(2) 0.043(3) 0.102(3) -0.014(2) -0.001(2) 0.0089(19)
N15A 0.0163(16) 0.038(2) 0.097(2) -0.0224(17) -0.0137(15) 0.0154(14)
C16A 0.024(2) 0.055(3) 0.102(3) -0.015(2) 0.003(2) 0.0117(19)
C17A 0.023(2) 0.050(3) 0.096(3) -0.010(2) 0.0023(19) 0.0004(18)
N1B 0.0254(17) 0.051(2) 0.081(2) 0.0230(18) -0.0086(15) -0.0138(15)
C2B 0.031(2) 0.035(2) 0.102(3) 0.017(2) -0.007(2) 0.0013(18)
C3B 0.034(2) 0.047(3) 0.073(2) 0.0009(19) -0.0023(17) 0.0069(19)
C4B 0.0149(16) 0.032(2) 0.071(2) 0.0067(16) -0.0042(14) -0.0031(14)
C5B 0.0266(19) 0.044(2) 0.060(2) 0.0052(17) 0.0019(15) -0.0057(17)
C6B 0.034(2) 0.042(2) 0.061(2) 0.0099(17) -0.0011(16) -0.0139(18)
C7B 0.034(2) 0.033(2) 0.061(2) 0.0095(16) 0.0009(15) 0.0063(16)
N8B 0.0286(17) 0.045(2) 0.0609(18) -0.0031(14) 0.0022(13) -0.0054(14)
C9B 0.0214(18) 0.030(2) 0.068(2) 0.0006(16) -0.0011(15) 0.0051(15)
O9B 0.0259(13) 0.0362(15) 0.0813(17) -0.0123(12) 0.0054(12) -0.0023(11)
N10B 0.0237(16) 0.049(2) 0.073(2) -0.0096(16) 0.0071(14) 0.0044(15)
C11B 0.0194(18) 0.046(2) 0.081(2) 0.0048(19) 0.0082(16) 0.0140(16)
C12B 0.030(2) 0.045(2) 0.069(2) -0.0134(19) 0.0080(16) -0.0050(18)
C13B 0.029(2) 0.040(2) 0.091(3) -0.012(2) 0.0126(19) 0.0059(17)
C14B 0.028(2) 0.044(3) 0.086(3) -0.010(2) -0.0041(18) 0.0046(18)
N15B 0.0214(17) 0.066(2) 0.081(2) -0.0300(19) -0.0005(15) 0.0057(16)
C16B 0.040(2) 0.067(3) 0.081(3) -0.021(2) 0.014(2) -0.001(2)
C17B 0.0176(18) 0.053(3) 0.074(2) -0.0089(19) 0.0019(15) 0.0068(17)
Cu2 0.0233(4) 0.0644(6) 0.0270(4) 0.0191(3) -0.0050(3) -0.0185(3)
O1C 0.0357(14) 0.0379(15) 0.0384(11) 0.0027(10) 0.0117(10) -0.0037(11)
N1C 0.0249(14) 0.0459(18) 0.0240(11) 0.0086(11) 0.0025(9) -0.0056(13)
C2C 0.038(2) 0.038(2) 0.0329(15) 0.0027(13) 0.0093(13) -0.0021(16)
C3C 0.0321(18) 0.033(2) 0.0278(14) 0.0024(12) 0.0071(12) 0.0028(15)
C4C 0.0259(16) 0.0333(19) 0.0257(13) 0.0012(12) 0.0087(11) -0.0065(14)
C5C 0.0288(18) 0.042(2) 0.0259(13) 0.0011(12) 0.0065(11) -0.0022(15)
C6C 0.0336(19) 0.042(2) 0.0261(13) 0.0011(13) 0.0090(12) -0.0053(16)
C7C 0.0220(16) 0.044(2) 0.0237(13) 0.0045(12) 0.0058(11) -0.0014(14)
N8C 0.0262(15) 0.0543(19) 0.0214(11) -0.0012(11) 0.0037(10) -0.0063(13)
C9C 0.0248(16) 0.0323(19) 0.0254(13) 0.0062(12) 0.0026(11) 0.0069(14)
O9C 0.0260(12) 0.0431(15) 0.0336(10) -0.0021(9) 0.0037(9) 0.0003(10)
N10C 0.0241(15) 0.056(2) 0.0304(13) -0.0002(12) 0.0080(10) 0.0086(13)
C11C 0.035(2) 0.041(2) 0.0419(16) 0.0104(14) 0.0141(14) 0.0118(16)
C12C 0.0260(17) 0.038(2) 0.0245(13) -0.0054(12) 0.0059(11) -0.0015(14)
C13C 0.0275(17) 0.040(2) 0.0281(13) 0.0004(12) 0.0073(12) 0.0016(15)
C14C 0.0330(18) 0.038(2) 0.0263(13) 0.0004(12) 0.0043(12) 0.0104(15)
N15C 0.0248(14) 0.0362(16) 0.0261(11) -0.0100(10) 0.0012(10) 0.0004(12)
C16C 0.0181(16) 0.049(2) 0.0321(14) -0.0002(13) 0.0074(11) 0.0015(15)
C17C 0.040(2) 0.045(2) 0.0282(14) 0.0047(13) 0.0120(13) 0.0036(16)
S10 0.0260(6) 0.0301(6) 0.0208(4) 0.000 0.0046(4) 0.000
O11 0.0414(16) 0.0476(17) 0.0620(15) -0.0047(12) -0.0142(12) -0.0078(12)
O12 0.0568(17) 0.0603(18) 0.0433(12) 0.0100(11) 0.0228(11) -0.0018(14)
S20 0.0343(8) 0.0306(8) 0.0758(8) 0.000 -0.0058(6) 0.000
O21 0.069(2) 0.048(2) 0.133(3) -0.0159(19) -0.023(2) -0.0121(17)
O22 0.071(2) 0.062(2) 0.0806(18) -0.0066(15) 0.0242(16) -0.0165(16)
S30 0.0219(6) 0.0342(8) 0.0561(7) 0.000 0.0009(5) 0.000
O31 0.0360(17) 0.0535(19) 0.093(2) 0.0018(15) -0.0213(14) -0.0090(13)
O32 0.0525(19) 0.060(2) 0.0831(18) 0.0103(15) 0.0234(14) -0.0038(15)
O40 0.072(3) 0.227(5) 0.0606(19) -0.019(2) 0.0061(16) -0.066(3)
O50 0.055(4) 0.044(6) 0.043(3) -0.002(3) 0.000(2) -0.002(4)
O50' 0.048(4) 0.052(6) 0.054(3) -0.018(3) 0.000(2) 0.009(4)
O60 0.054(4) 0.062(7) 0.112(4) 0.014(4) 0.008(3) -0.012(4)
O60' 0.043(4) 0.024(5) 0.096(5) 0.003(3) -0.006(3) -0.019(3)

loop_
_geom_bond_atom_site_label_1
_geom_bond_atom_site_label_2
_geom_bond_distance
_geom_bond_site_symmetry_2
_geom_bond_publ_flag
Cu1 N15A 2.025(3) 2_656 ?
Cu1 N1A 2.042(3) . ?
Cu1 N1B 2.043(3) . ?
Cu1 N15B 2.047(3) 2_755 ?
Cu1 O1B 2.658(3) . ?
Cu1 O1A 2.665(3) . ?
N1A C6A 1.343(5) . ?
N1A C2A 1.348(6) . ?
C2A C3A 1.361(6) . ?
C3A C4A 1.394(5) . ?
C4A C5A 1.391(5) . ?
C4A C7A 1.501(5) . ?
C5A C6A 1.387(5) . ?
C7A N8A 1.452(5) . ?
N8A C9A 1.350(5) . ?
C9A O9A 1.249(4) . ?
C9A N10A 1.362(5) . ?
N10A C11A 1.470(5) . ?
C11A C12A 1.515(5) . ?
C12A C13A 1.384(6) . ?
C12A C17A 1.402(6) . ?
C13A C14A 1.395(5) . ?
C14A N15A 1.345(6) . ?
N15A C16A 1.354(6) . ?
N15A Cu1 2.025(3) 2_656 ?
C16A C17A 1.372(5) . ?
N1B C6B 1.339(5) . ?
N1B C2B 1.347(6) . ?
C2B C3B 1.393(6) . ?
C3B C4B 1.382(5) . ?
C4B C5B 1.367(5) . ?
C4B C7B 1.519(5) . ?
C5B C6B 1.385(5) . ?
C7B N8B 1.450(5) . ?
N8B C9B 1.350(4) . ?
C9B O9B 1.258(4) . ?
C9B N10B 1.347(5) . ?
N10B C11B 1.446(5) . ?
C11B C12B 1.520(5) . ?
C12B C13B 1.377(6) . ?
C12B C17B 1.385(5) . ?
C13B C14B 1.400(5) . ?
C14B N15B 1.328(5) . ?
N15B C16B 1.349(6) . ?
N15B Cu1 2.047(3) 2_755 ?
C16B C17B 1.395(5) . ?
Cu2 N1C 2.046(2) . ?
Cu2 N1C 2.046(2) 7_556 ?
Cu2 N15C 2.048(2) 2_556 ?
Cu2 N15C 2.048(2) 8 ?
Cu2 O1C 2.647(2) . ?
N1C C6C 1.338(4) . ?
N1C C2C 1.340(4) . ?
C2C C3C 1.381(4) . ?
C3C C4C 1.392(4) . ?
C4C C5C 1.385(4) . ?
C4C C7C 1.517(4) . ?
C5C C6C 1.382(4) . ?
C7C N8C 1.447(4) . ?
N8C C9C 1.357(4) . ?
C9C O9C 1.239(4) . ?
C9C N10C 1.350(4) . ?
N10C C11C 1.458(4) . ?
C11C C12C 1.513(4) . ?
C12C C17C 1.382(4) . ?
C12C C13C 1.395(4) . ?
C13C C14C 1.389(4) . ?
C14C N15C 1.326(4) . ?
N15C C16C 1.340(4) . ?
N15C Cu2 2.048(2) 2_556 ?
C16C C17C 1.381(4) . ?
S10 O11 1.464(2) . ?
S10 O11 1.464(2) 2_655 ?
S10 O12 1.469(2) 2_655 ?
S10 O12 1.469(2) . ?
S20 O21 1.457(3) . ?
S20 O21 1.457(3) 2 ?
S20 O22 1.481(3) 2 ?
S20 O22 1.481(3) . ?
S30 O31 1.457(3) . ?
S30 O31 1.457(3) 2_656 ?
S30 O32 1.461(3) 2_656 ?
S30 O32 1.461(3) . ?
O50 O50' 0.875(6) . ?
O60 O60' 0.881(7) . ?
